data_8100657
loop_
_publ_author_name
'Hartenbach, Ingo'
'Schleid, Thomas'

_publ_section_title
;
Crystal structure of tetracerium(III) trisulfide heptaoxodisilicate
(IV), Ce~4~S~3~[Si~2~O~7~]
;
_journal_issue 2
_journal_name_full 'Zeitschrift f\"ur Kristallographie - New Crystal Structures'
_journal_page_first 175
_journal_page_last 176
_journal_volume 217
_journal_year 2002
_chemical_formula_structural 'Ce4 S3 Si2 O7'
_chemical_formula_sum 'Ce4 O7 S3 Si2'
_chemical_formula_weight 824.84
_space_group_IT_number 141
_symmetry_cell_setting tetragonal
_symmetry_space_group_name_Hall '-I 4bd 2'
_symmetry_space_group_name_H-M 'I 41/a m d :2'
_cell_angle_alpha 90.00
_cell_angle_beta 90.00
_cell_angle_gamma 90.00
_cell_formula_units_Z 8
_cell_length_a 12.0543(8)
_cell_length_b 12.0543(8)
_cell_length_c 14.2351(9)
_cell_measurement_temperature 298(2)
_cell_volume 2068.4(2)
_diffrn_ambient_temperature 298(2)
_exptl_crystal_density_diffrn 5.297
_cod_original_sg_symbol_H-M 'I 41/a m d'
_cod_database_code 8100657

loop_
_symmetry_equiv_pos_as_xyz
'x, y, z'
'x, -y, -z'
'-x+1/2, -y, z+1/2'
'-x+1/2, y, -z+1/2'
'y+1/4, x+3/4, -z+1/4'
'y+1/4, -x+1/4, z+3/4'
'-y+1/4, x+3/4, z+1/4'
'-y+1/4, -x+1/4, -z+3/4'
'x+1/2, y+1/2, z+1/2'
'x+1/2, -y+1/2, -z+1/2'
'-x+1, -y+1/2, z+1'
'-x+1, y+1/2, -z+1'
'y+3/4, x+5/4, -z+3/4'
'y+3/4, -x+3/4, z+5/4'
'-y+3/4, x+5/4, z+3/4'
'-y+3/4, -x+3/4, -z+5/4'
'-x, -y, -z'
'-x, y, z'
'x-1/2, y, -z-1/2'
'x-1/2, -y, z-1/2'
'-y-1/4, -x-3/4, z-1/4'
'-y-1/4, x-1/4, -z-3/4'
'y-1/4, -x-3/4, -z-1/4'
'y-1/4, x-1/4, z-3/4'
'-x+1/2, -y+1/2, -z+1/2'
'-x+1/2, y+1/2, z+1/2'
'x, y+1/2, -z'
'x, -y+1/2, z'
'-y+1/4, -x-1/4, z+1/4'
'-y+1/4, x+1/4, -z-1/4'
'y+1/4, -x-1/4, -z+1/4'
'y+1/4, x+1/4, z-1/4'

loop_
_atom_site_label
_atom_site_type_symbol
_atom_site_fract_x
_atom_site_fract_y
_atom_site_fract_z
_atom_site_U_iso_or_equiv
_atom_site_adp_type
_atom_site_occupancy
_atom_site_calc_flag
_atom_site_refinement_flags
_atom_site_disorder_assembly
_atom_site_disorder_group
Ce1 Ce 0.0000 0.01366(4) 0.34060(4) 0.01615(17) Uani 1 d S . .
Ce2 Ce 0.17510(3) 0.42510(3) 0.8750 0.01037(16) Uani 1 d S . .
S1 S 0.35118(17) 0.0000 0.0000 0.0146(5) Uani 1 d S . .
S2 S 0.0000 0.2500 0.3750 0.0117(8) Uani 1 d S . .
S3 S 0.0000 0.7500 0.1250 0.0079(7) Uani 1 d S . .
Si Si 0.0000 0.37278(16) 0.09588(16) 0.0053(4) Uani 1 d S . .
O1 O 0.1154(3) 0.1133(3) 0.0402(3) 0.0112(8) Uani 1 d . . .
O2 O 0.0000 0.0250(4) 0.1715(4) 0.0079(11) Uani 1 d S . .
O3 O 0.0000 0.2500 0.6074(5) 0.0113(16) Uani 1 d S . .

loop_
_atom_site_aniso_label
_atom_site_aniso_U_11
_atom_site_aniso_U_22
_atom_site_aniso_U_33
_atom_site_aniso_U_23
_atom_site_aniso_U_13
_atom_site_aniso_U_12
Ce1 0.0154(3) 0.0176(3) 0.0155(3) -0.00136(19) 0.000 0.000
Ce2 0.00998(18) 0.00998(18) 0.0111(3) 0.00008(12) -0.00008(12) 0.00112(16)
S1 0.0066(9) 0.0271(12) 0.0103(10) 0.0072(9) 0.000 0.000
S2 0.0094(11) 0.0094(11) 0.016(2) 0.000 0.000 0.000
S3 0.0053(10) 0.0053(10) 0.0131(19) 0.000 0.000 0.000
Si 0.0030(9) 0.0048(9) 0.0082(10) -0.0004(8) 0.000 0.000
O1 0.0103(19) 0.0110(19) 0.012(2) -0.0010(16) 0.0033(16) -0.0006(15)
O2 0.010(3) 0.005(2) 0.009(3) 0.004(2) 0.000 0.000
O3 0.010(4) 0.019(4) 0.005(3) 0.000 0.000 0.000

loop_
_geom_bond_atom_site_label_1
_geom_bond_atom_site_label_2
_geom_bond_distance
_geom_bond_site_symmetry_2
_geom_bond_publ_flag
Ce1 O2 2.411(6) . ?
Ce1 O1 2.535(4) 24_556 ?
Ce1 O1 2.535(4) 7_545 ?
Ce1 S2 2.8907(5) . ?
Ce1 S1 2.8972(13) 3 ?
Ce1 S1 2.8972(13) 19_556 ?
Ce1 Ce2 3.8747(5) 12_445 ?
Ce1 Ce2 3.8747(5) 27_546 ?
Ce1 Ce2 4.0888(5) 9_444 ?
Ce1 Ce2 4.0888(5) 26_544 ?
Ce1 Ce1 4.1464(8) 30_556 ?
Ce1 Ce1 4.1464(8) 13_445 ?
Ce2 O1 2.503(4) 30_556 ?
Ce2 O1 2.503(4) 28_556 ?
Ce2 O2 2.519(3) 6 ?
Ce2 O2 2.519(3) 27_556 ?
Ce2 O1 2.668(4) 27_556 ?
Ce2 O1 2.668(4) 32_556 ?
Ce2 S1 2.9132(15) 27_556 ?
Ce2 S1 2.9132(15) 30_556 ?
Ce2 S3 2.9850(5) 17_566 ?
Ce2 Si 3.2501(15) 17_566 ?
Ce2 Si 3.2501(15) 21_666 ?
Ce2 Ce1 3.8747(5) 27_556 ?
S1 Ce1 2.8972(13) 19_656 ?
S1 Ce1 2.8972(13) 3_554 ?
S1 Ce2 2.9132(15) 28_554 ?
S1 Ce2 2.9132(15) 27_546 ?
S2 Ce1 2.8907(5) 30_556 ?
S2 Ce1 2.8907(5) 11_454 ?
S2 Ce1 2.8907(5) 13_445 ?
S3 Ce2 2.9850(5) 27_556 ?
S3 Ce2 2.9850(5) 17_566 ?
S3 Ce2 2.9850(5) 2_566 ?
S3 Ce2 2.9850(5) 12_455 ?
Si O1 1.610(4) 11_454 ?
Si O1 1.610(4) 28 ?
Si O3 1.622(4) 13_445 ?
Si O2 1.636(6) 11_454 ?
Si Ce2 3.2501(15) 2_566 ?
Si Ce2 3.2501(15) 17_566 ?
O1 Si 1.610(4) 11_454 ?
O1 Ce2 2.503(4) 28_554 ?
O1 Ce1 2.535(4) 6_554 ?
O1 Ce2 2.668(4) 27_546 ?
O2 Si 1.636(6) 11_454 ?
O2 Ce2 2.519(3) 12_445 ?
O2 Ce2 2.519(3) 27_546 ?
O3 Si 1.622(4) 30_556 ?
O3 Si 1.622(4) 13_445 ?
